data_4504342
loop_
_publ_author_name
'Lin, Jian-Guo'
'Su, Yang'
'Tian, Zheng-Fang'
'Qiu, Ling'
'Wen, Li-Li'
'Lu, Zhen-Da'
'Li, Yi-Zhi'
'Meng, Qing-Jin'

_publ_section_title
;
 Organic--Inorganic Hybrid Coordination Polymers Based on
 6-Methylpyridine-2,4-dicarboxylic Acid N-Oxide (MPDCO) Ligand:
 Preparations, Interpenetrating Structures, and Magnetic and Luminescent
 Properties
;
_journal_issue 12
_journal_name_full 'Crystal Growth &amp; Design'
_journal_page_first 2526
_journal_paper_doi 10.1021/cg070363b
_journal_volume 7
_journal_year 2007
_chemical_formula_moiety 'C18 H15 Co N3 O6, 0.5(H0.52 O0.26), 0.518(H2 O), 0.354(H2 O)'
_chemical_formula_sum 'C18 H17 Co N3 O7'
_chemical_formula_weight 446.28
_chemical_name_systematic
; 
 ? 
;
_space_group_IT_number 15
_symmetry_cell_setting monoclinic
_symmetry_space_group_name_Hall '-C 2yc'
_symmetry_space_group_name_H-M 'C 1 2/c 1'
_atom_sites_solution_hydrogens geom
_atom_sites_solution_primary direct
_atom_sites_solution_secondary difmap
_audit_creation_method SHELXL-97
_cell_angle_alpha 90.00
_cell_angle_beta 114.928(4)
_cell_angle_gamma 90.00
_cell_formula_units_Z 8
_cell_length_a 18.758(4)
_cell_length_b 10.859(2)
_cell_length_c 20.596(4)
_cell_measurement_temperature 293(2)
_cell_measurement_theta_max 20.82
_cell_measurement_theta_min 2.18
_cell_volume 3804.4(13)
_computing_cell_refinement SMART
_computing_data_collection 'SMART (Bruker, 2000)'
_computing_data_reduction 'SAINT (Bruker, 2000)'
_computing_molecular_graphics SHELXTL
_computing_publication_material SHELXTL
_computing_structure_refinement SHELXTL
_computing_structure_solution 'SHELXTL (Bruker, 2000)'
_diffrn_ambient_temperature 293(2)
_diffrn_measured_fraction_theta_full 0.999
_diffrn_measured_fraction_theta_max 0.999
_diffrn_radiation_monochromator graphite
_diffrn_radiation_source 'fine-focus sealed tube'
_diffrn_radiation_type MoK\a
_diffrn_radiation_wavelength 0.71073
_diffrn_reflns_av_R_equivalents 0.0893
_diffrn_reflns_av_sigmaI/netI 0.1185
_diffrn_reflns_limit_h_max 23
_diffrn_reflns_limit_h_min -15
_diffrn_reflns_limit_k_max 13
_diffrn_reflns_limit_k_min -13
_diffrn_reflns_limit_l_max 20
_diffrn_reflns_limit_l_min -25
_diffrn_reflns_number 10053
_diffrn_reflns_theta_full 26.00
_diffrn_reflns_theta_max 26.00
_diffrn_reflns_theta_min 2.23
_exptl_absorpt_coefficient_mu 0.949
_exptl_absorpt_correction_T_max 0.865
_exptl_absorpt_correction_T_min 0.765
_exptl_absorpt_correction_type multi-scan
_exptl_absorpt_process_details 'SADABS(Bruker, 2000)'
_exptl_crystal_density_diffrn 1.558
_exptl_crystal_density_method 'not measured'
_exptl_crystal_F_000 1832.1
_exptl_crystal_size_max 0.30
_exptl_crystal_size_mid 0.24
_exptl_crystal_size_min 0.16
_refine_diff_density_max 0.505
_refine_diff_density_min -0.417
_refine_diff_density_rms 0.071
_refine_ls_extinction_method none
_refine_ls_goodness_of_fit_ref 0.855
_refine_ls_hydrogen_treatment constr
_refine_ls_matrix_type full
_refine_ls_number_parameters 280
_refine_ls_number_reflns 3748
_refine_ls_number_restraints 1
_refine_ls_restrained_S_all 0.855
_refine_ls_R_factor_all 0.0938
_refine_ls_R_factor_gt 0.0520
_refine_ls_shift/su_max 0.001
_refine_ls_shift/su_mean 0.000
_refine_ls_structure_factor_coef Fsqd
_refine_ls_weighting_details 'calc w=1/[\s^2^(Fo^2^)+(0.0300P)^2^+0.0000P] where P=(Fo^2^+2Fc^2^)/3'
_refine_ls_weighting_scheme calc
_refine_ls_wR_factor_gt 0.0977
_refine_ls_wR_factor_ref 0.1066
_reflns_number_gt 2271
_reflns_number_total 3748
_reflns_threshold_expression >2sigma(I)
_cod_data_source_file cg070363b-file003.cif
_cod_data_source_block 60215bm
_cod_depositor_comments
;
The following automatic conversions were performed:

'_symmetry_cell_setting' value 'Monoclinic' changed to 'monoclinic'
according to /home/saulius/struct/CIF-dictionaries/cif_core.dic
dictionary named 'cif_core.dic' version 2.4.1 from
2010-06-29.

'_exptl_absorpt_correction_type' value 'Multi-scan'
changed to 'multi-scan' according to
/home/saulius/struct/CIF-dictionaries/cif_core.dic dictionary named
'cif_core.dic' version 2.4.1 from 2010-06-29.

Automatic conversion script
Id: cif_fix_values 1715 2011-07-08 13:25:40Z adriana 
;
_cod_original_cell_volume 3804.5(12)
_cod_original_sg_symbol_H-M 'C 2/c'
_cod_database_code 4504342

loop_
_symmetry_equiv_pos_as_xyz
'x, y, z'
'-x, y, -z+1/2'
'x+1/2, y+1/2, z'
'-x+1/2, y+1/2, -z+1/2'
'-x, -y, -z'
'x, -y, z-1/2'
'-x+1/2, -y+1/2, -z'
'x+1/2, -y+1/2, z-1/2'

loop_
_atom_site_label
_atom_site_type_symbol
_atom_site_fract_x
_atom_site_fract_y
_atom_site_fract_z
_atom_site_U_iso_or_equiv
_atom_site_adp_type
_atom_site_occupancy
_atom_site_symmetry_multiplicity
_atom_site_calc_flag
_atom_site_refinement_flags
C1 C 0.4621(2) 0.8176(4) 0.91066(19) 0.0321(10) Uani 1 1 d .
C2 C 0.5110(2) 0.8110(4) 0.98195(18) 0.0333(10) Uani 1 1 d .
H2 H 0.5021 0.7511 1.0099 0.040 Uiso 1 1 calc R
C3 C 0.5732(2) 0.8909(4) 1.01344(19) 0.0299(10) Uani 1 1 d .
C4 C 0.5881(2) 0.9739(4) 0.97046(19) 0.0330(10) Uani 1 1 d .
H4 H 0.6307 1.0272 0.9904 0.040 Uiso 1 1 calc R
C5 C 0.5408(2) 0.9792(4) 0.8980(2) 0.0318(10) Uani 1 1 d .
C6 C 0.5534(2) 1.0672(4) 0.8487(2) 0.0482(12) Uani 1 1 d .
H6A H 0.5606 1.0224 0.8117 0.072 Uiso 1 1 calc R
H6B H 0.5993 1.1159 0.8750 0.072 Uiso 1 1 calc R
H6C H 0.5084 1.1201 0.8275 0.072 Uiso 1 1 calc R
C7 C 0.3893(3) 0.7373(4) 0.8806(2) 0.0419(12) Uani 1 1 d .
C8 C 0.6195(2) 0.8948(4) 1.0943(2) 0.0334(10) Uani 1 1 d .
C9 C 0.1785(3) 0.8991(4) 0.8189(2) 0.0497(13) Uani 1 1 d .
H9 H 0.2207 0.8813 0.8622 0.060 Uiso 1 1 calc R
C10 C 0.1327(3) 0.9472(4) 0.7019(2) 0.0498(12) Uani 1 1 d .
H10 H 0.1413 0.9645 0.6616 0.060 Uiso 1 1 calc R
C11 C 0.0562(3) 0.9459(5) 0.6947(2) 0.0568(13) Uani 1 1 d .
H11 H 0.0151 0.9618 0.6503 0.068 Uiso 1 1 calc R
C12 C 0.0403(2) 0.9213(4) 0.7526(2) 0.0450(12) Uani 1 1 d .
C13 C 0.1046(3) 0.8966(4) 0.8166(2) 0.0496(13) Uani 1 1 d .
H13 H 0.0975 0.8785 0.8576 0.060 Uiso 1 1 calc R
C14 C 0.2519(2) 0.9330(4) 0.6133(2) 0.0466(12) Uani 1 1 d .
H14 H 0.2355 1.0123 0.6175 0.056 Uiso 1 1 calc R
C15 C 0.2352(3) 0.8895(4) 0.5461(2) 0.0499(13) Uani 1 1 d .
H15 H 0.2077 0.9390 0.5066 0.060 Uiso 1 1 calc R
C16 C 0.2584(2) 0.7750(4) 0.53638(18) 0.0318(10) Uani 1 1 d .
C17 C 0.2990(3) 0.7094(4) 0.5977(2) 0.0637(16) Uani 1 1 d .
H17 H 0.3173 0.6310 0.5946 0.076 Uiso 1 1 calc R
C18 C 0.3132(3) 0.7579(4) 0.6639(2) 0.0549(14) Uani 1 1 d .
H18 H 0.3404 0.7103 0.7044 0.066 Uiso 1 1 calc R
Co1 Co 0.31268(3) 0.93811(5) 0.77729(3) 0.02902(17) Uani 1 1 d .
N1 N 0.47746(18) 0.9042(3) 0.86977(15) 0.0295(8) Uani 1 1 d .
N2 N 0.28965(18) 0.8692(3) 0.67231(15) 0.0328(8) Uani 1 1 d .
N3 N 0.19402(18) 0.9256(3) 0.76242(17) 0.0351(8) Uani 1 1 d .
O1 O 0.33148(15) 0.7643(2) 0.82413(13) 0.0349(7) Uani 1 1 d .
O2 O 0.3919(2) 0.6468(3) 0.91719(16) 0.0839(13) Uani 1 1 d .
O3 O 0.43048(14) 0.9167(2) 0.80111(12) 0.0326(7) Uani 1 1 d .
O4 O 0.30455(15) 1.1177(2) 0.73912(12) 0.0366(7) Uani 1 1 d .
H4A H 0.3129 1.1744 0.7774 0.044 Uiso 1 1 d R
H4B H 0.2532 1.1305 0.7014 0.044 Uiso 1 1 d R
O5 O 0.61072(17) 0.8063(3) 1.12871(14) 0.0501(9) Uani 1 1 d .
O6 O 0.65899(16) 0.9900(2) 1.11952(12) 0.0355(7) Uani 1 1 d .
O7 O 0.5000 0.7283(15) 0.7500 0.073(8) Uani 0.259(9) 2 d SP
H7D H 0.4915 0.7485 0.7860 0.087 Uiso 0.130(5) 1 d PR
H7B H 0.5055 0.6507 0.7496 0.087 Uiso 0.130(5) 1 d PR
O8 O 0.3152(6) 0.6970(9) 1.0097(4) 0.166(5) Uani 0.518(6) 1 d P
H8D H 0.3360 0.7004 0.9803 0.200 Uiso 0.518(6) 1 d PR
H8C H 0.2921 0.7647 1.0090 0.200 Uiso 0.518(6) 1 d PR
O9 O 0.0472(5) 0.9899(8) 0.4684(4) 0.062(4) Uani 0.354(6) 1 d P
H9D H 0.0687 0.9664 0.5118 0.074 Uiso 0.354(6) 1 d PR
H9B H 0.0722 1.0513 0.4628 0.074 Uiso 0.354(6) 1 d PR

loop_
_atom_site_aniso_label
_atom_site_aniso_U_11
_atom_site_aniso_U_22
_atom_site_aniso_U_33
_atom_site_aniso_U_23
_atom_site_aniso_U_13
_atom_site_aniso_U_12
C1 0.032(3) 0.029(2) 0.028(2) -0.0026(18) 0.0055(19) -0.0009(19)
C2 0.033(3) 0.035(3) 0.027(2) 0.0012(18) 0.0085(19) 0.005(2)
C3 0.022(2) 0.035(2) 0.028(2) -0.0026(18) 0.0062(18) 0.0042(19)
C4 0.027(2) 0.040(3) 0.030(2) -0.0069(19) 0.0096(19) -0.0032(19)
C5 0.028(2) 0.038(3) 0.029(2) -0.0009(19) 0.0129(19) -0.001(2)
C6 0.038(3) 0.066(3) 0.039(2) 0.001(2) 0.014(2) -0.012(3)
C7 0.043(3) 0.036(3) 0.033(2) 0.001(2) 0.002(2) -0.011(2)
C8 0.027(3) 0.042(3) 0.029(2) 0.000(2) 0.0103(19) 0.006(2)
C9 0.038(3) 0.058(3) 0.048(3) -0.003(2) 0.014(2) -0.002(2)
C10 0.040(3) 0.071(4) 0.042(3) 0.004(2) 0.021(2) 0.000(3)
C11 0.032(3) 0.086(4) 0.048(3) 0.011(3) 0.013(2) 0.006(3)
C12 0.033(3) 0.050(3) 0.054(3) 0.000(2) 0.019(3) -0.001(2)
C13 0.035(3) 0.072(4) 0.046(3) 0.000(2) 0.021(2) -0.007(3)
C14 0.056(3) 0.048(3) 0.029(2) -0.003(2) 0.011(2) 0.018(3)
C15 0.067(4) 0.054(3) 0.023(2) 0.000(2) 0.013(2) 0.021(3)
C16 0.031(2) 0.038(3) 0.029(2) -0.0079(19) 0.0147(19) -0.004(2)
C17 0.106(5) 0.045(3) 0.035(3) -0.001(2) 0.025(3) 0.025(3)
C18 0.090(4) 0.039(3) 0.029(2) -0.001(2) 0.019(3) 0.012(3)
Co1 0.0253(3) 0.0343(3) 0.0244(3) -0.0035(3) 0.0075(2) -0.0005(3)
N1 0.0234(19) 0.037(2) 0.0241(17) -0.0021(15) 0.0063(15) 0.0041(15)
N2 0.031(2) 0.041(2) 0.0273(18) -0.0045(16) 0.0125(16) 0.0003(17)
N3 0.030(2) 0.041(2) 0.0334(19) -0.0047(17) 0.0127(16) -0.0010(17)
O1 0.0302(17) 0.0342(17) 0.0297(15) -0.0001(12) 0.0023(13) -0.0042(13)
O2 0.078(3) 0.066(3) 0.059(2) 0.0228(19) -0.0187(19) -0.040(2)
O3 0.0246(16) 0.0494(19) 0.0179(13) 0.0032(12) 0.0032(12) 0.0027(13)
O4 0.0372(18) 0.0374(17) 0.0261(14) -0.0044(12) 0.0045(12) 0.0040(13)
O5 0.057(2) 0.0437(19) 0.0311(16) 0.0024(15) 0.0011(15) -0.0098(16)
O6 0.0354(18) 0.0394(17) 0.0291(15) -0.0085(13) 0.0110(13) -0.0088(14)
O7 0.074(16) 0.040(12) 0.123(18) 0.000 0.059(13) 0.000
O8 0.269(15) 0.157(10) 0.100(7) -0.027(7) 0.104(9) -0.064(9)
O9 0.073(8) 0.049(6) 0.029(5) -0.007(4) -0.012(4) -0.008(5)

loop_
_atom_type_symbol
_atom_type_description
_atom_type_scat_dispersion_real
_atom_type_scat_dispersion_imag
_atom_type_scat_source
C C 0.0033 0.0016 'International Tables Vol C Tables 4.2.6.8 and 6.1.1.4'
H H 0.0000 0.0000 'International Tables Vol C Tables 4.2.6.8 and 6.1.1.4'
N N 0.0061 0.0033 'International Tables Vol C Tables 4.2.6.8 and 6.1.1.4'
O O 0.0106 0.0060 'International Tables Vol C Tables 4.2.6.8 and 6.1.1.4'
Co Co 0.3494 0.9721 'International Tables Vol C Tables 4.2.6.8 and 6.1.1.4'

loop_
_geom_angle_atom_site_label_1
_geom_angle_atom_site_label_2
_geom_angle_atom_site_label_3
_geom_angle
_geom_angle_site_symmetry_1
_geom_angle_site_symmetry_3
C2 C1 N1 118.4(4) . .
C2 C1 C7 119.4(4) . .
N1 C1 C7 122.0(3) . .
C1 C2 C3 121.7(4) . .
C1 C2 H2 119.2 . .
C3 C2 H2 119.2 . .
C4 C3 C2 118.2(3) . .
C4 C3 C8 120.7(4) . .
C2 C3 C8 120.9(4) . .
C3 C4 C5 120.8(4) . .
C3 C4 H4 119.6 . .
C5 C4 H4 119.6 . .
N1 C5 C4 119.2(4) . .
N1 C5 C6 117.3(3) . .
C4 C5 C6 123.5(4) . .
C5 C6 H6A 109.5 . .
C5 C6 H6B 109.5 . .
H6A C6 H6B 109.5 . .
C5 C6 H6C 109.5 . .
H6A C6 H6C 109.5 . .
H6B C6 H6C 109.5 . .
O2 C7 O1 123.7(4) . .
O2 C7 C1 114.5(4) . .
O1 C7 C1 121.7(4) . .
O5 C8 O6 126.7(4) . .
O5 C8 C3 116.8(4) . .
O6 C8 C3 116.4(4) . .
N3 C9 C13 124.1(4) . .
N3 C9 H9 118.0 . .
C13 C9 H9 118.0 . .
N3 C10 C11 123.8(4) . .
N3 C10 H10 118.1 . .
C11 C10 H10 118.1 . .
C12 C11 C10 120.4(4) . .
C12 C11 H11 119.8 . .
C10 C11 H11 119.8 . .
C11 C12 C13 116.3(4) . .
C11 C12 C12 122.0(5) . 2_556
C13 C12 C12 121.7(5) . 2_556
C9 C13 C12 119.5(4) . .
C9 C13 H13 120.3 . .
C12 C13 H13 120.3 . .
N2 C14 C15 123.8(4) . .
N2 C14 H14 118.1 . .
C15 C14 H14 118.1 . .
C16 C15 C14 121.0(4) . .
C16 C15 H15 119.5 . .
C14 C15 H15 119.5 . .
C15 C16 C17 115.4(4) . .
C15 C16 C16 122.3(5) . 7_566
C17 C16 C16 122.4(5) . 7_566
C16 C17 C18 120.9(4) . .
C16 C17 H17 119.5 . .
C18 C17 H17 119.5 . .
N2 C18 C17 122.9(4) . .
N2 C18 H18 118.6 . .
C17 C18 H18 118.6 . .
O3 Co1 O1 80.36(10) . .
O3 Co1 O4 95.50(10) . .
O1 Co1 O4 174.11(10) . .
O3 Co1 O6 90.70(10) . 5_677
O1 Co1 O6 86.97(10) . 5_677
O4 Co1 O6 88.91(10) . 5_677
O3 Co1 N3 168.70(12) . .
O1 Co1 N3 88.34(12) . .
O4 Co1 N3 95.75(12) . .
O6 Co1 N3 88.43(11) 5_677 .
O3 Co1 N2 86.62(11) . .
O1 Co1 N2 94.22(12) . .
O4 Co1 N2 89.68(11) . .
O6 Co1 N2 176.85(12) 5_677 .
N3 Co1 N2 94.51(12) . .
O3 Co1 O8 97.20(13) . .
O1 Co1 O8 38.60(13) . .
O4 Co1 O8 138.99(12) . .
O6 Co1 O8 52.19(12) 5_677 .
N3 Co1 O8 73.45(15) . .
N2 Co1 O8 129.82(14) . .
O3 Co1 O9 124.55(11) . .
O1 Co1 O9 117.47(10) . .
O4 Co1 O9 68.33(10) . .
O6 Co1 O9 138.38(11) 5_677 .
N3 Co1 O9 61.31(13) . .
N2 Co1 O9 43.18(12) . .
O8 Co1 O9 130.41(13) . .
O3 N1 C5 117.8(3) . .
O3 N1 C1 120.7(3) . .
C5 N1 C1 121.5(3) . .
C14 N2 C18 116.0(3) . .
C14 N2 Co1 123.1(3) . .
C18 N2 Co1 120.8(3) . .
C10 N3 C9 115.9(4) . .
C10 N3 Co1 124.9(3) . .
C9 N3 Co1 119.1(3) . .
C7 O1 Co1 123.8(3) . .
N1 O3 Co1 115.5(2) . .
Co1 O4 H4A 109.2 . .
Co1 O4 H4B 109.3 . .
H4A O4 H4B 109.5 . .
C8 O6 Co1 125.4(3) . 5_677
H7D O7 H7B 109.5 . .
Co1 O8 H8D 35.6 . .
Co1 O8 H8C 75.7 . .
H8D O8 H8C 109.5 . .
Co1 O9 H9D 23.0 . .
Co1 O9 H9B 87.7 . .
H9D O9 H9B 109.5 . .

loop_
_geom_bond_atom_site_label_1
_geom_bond_atom_site_label_2
_geom_bond_distance
_geom_bond_site_symmetry_2
C1 C2 1.367(5) .
C1 N1 1.371(5) .
C1 C7 1.515(5) .
C2 C3 1.377(5) .
C2 H2 0.9300 .
C3 C4 1.372(5) .
C3 C8 1.519(5) .
C4 C5 1.379(5) .
C4 H4 0.9300 .
C5 N1 1.353(5) .
C5 C6 1.484(5) .
C6 H6A 0.9600 .
C6 H6B 0.9600 .
C6 H6C 0.9600 .
C7 O2 1.227(5) .
C7 O1 1.246(4) .
C8 O5 1.247(4) .
C8 O6 1.250(5) .
C9 N3 1.343(5) .
C9 C13 1.367(6) .
C9 H9 0.9300 .
C10 N3 1.312(5) .
C10 C11 1.379(6) .
C10 H10 0.9300 .
C11 C12 1.372(5) .
C11 H11 0.9300 .
C12 C13 1.387(6) .
C12 C12 1.470(8) 2_556
C13 H13 0.9300 .
C14 N2 1.316(4) .
C14 C15 1.367(5) .
C14 H14 0.9300 .
C15 C16 1.360(5) .
C15 H15 0.9300 .
C16 C17 1.368(5) .
C16 C16 1.497(7) 7_566
C17 C18 1.379(5) .
C17 H17 0.9300 .
C18 N2 1.323(5) .
C18 H18 0.9300 .
Co1 O3 2.065(3) .
Co1 O1 2.081(3) .
Co1 O4 2.084(3) .
Co1 O6 2.111(2) 5_677
Co1 N3 2.119(3) .
Co1 N2 2.153(3) .
Co1 O8 5.440(8) .
Co1 O9 6.236(7) .
N1 O3 1.321(3) .
O4 H4A 0.9600 .
O4 H4B 0.9600 .
O6 Co1 2.111(2) 5_677
O7 H7D 0.8501 .
O7 H7B 0.8499 .
O8 H8D 0.8499 .
O8 H8C 0.8500 .
O9 H9D 0.8500 .
O9 H9B 0.8499 .
